data_1508252
loop_
_publ_author_name
'Xu, Jing'
'Jin, Da-Qing'
'Liu, Cuizhou'
'Xie, Chunfeng'
'Guo, Yuanqiang'
'Fang, Lingzhi'

_publ_section_title
;
 Isolation, Characterization, and NO Inhibitory Activities of
 Sesquiterpenes from Blumea balsamifera.
;
_journal_issue 32
_journal_name_full 'Journal of agricultural and food chemistry'
_journal_page_first 8051
_journal_page_last 8058
_journal_paper_doi 10.1021/jf302530u
_journal_volume 60
_journal_year 2012
_chemical_absolute_configuration ad
_chemical_formula_moiety 'C20 H29 Cl O5'
_chemical_formula_sum 'C20 H29 Cl O5'
_chemical_formula_weight 384.88
_chemical_name_systematic
; 
 ? 
;
_space_group_IT_number 19
_symmetry_cell_setting orthorhombic
_symmetry_space_group_name_Hall 'P 2ac 2ab'
_symmetry_space_group_name_H-M 'P 21 21 21'
_atom_sites_solution_hydrogens geom
_atom_sites_solution_primary direct
_atom_sites_solution_secondary difmap
_audit_creation_method SHELXL-97
_cell_angle_alpha 90.00
_cell_angle_beta 90.00
_cell_angle_gamma 90.00
_cell_formula_units_Z 4
_cell_length_a 9.9580(12)
_cell_length_b 11.1160(16)
_cell_length_c 18.302(2)
_cell_measurement_reflns_used 8090
_cell_measurement_temperature 113(2)
_cell_measurement_theta_max 27.90
_cell_measurement_theta_min 2.00
_cell_volume 2025.9(4)
_computing_cell_refinement 'CrystalClear-SM Expert 2.0 r2'
_computing_data_collection 'CrystalClear-SM Expert 2.0 r2 (Rigaku, 2009)'
_computing_data_reduction 'CrystalClear-SM Expert 2.0 r2'
_computing_molecular_graphics 'CrystalStructure 4.0'
_computing_publication_material 'CrystalStructure 4.0 (Rigaku, 2009)'
_computing_structure_refinement 'SHELXL-97 (Sheldrick, 1997)'
_computing_structure_solution 'SHELXS-97 (Sheldrick, 1990)'
_diffrn_ambient_temperature 113(2)
_diffrn_detector_area_resol_mean 14.222
_diffrn_measured_fraction_theta_full 0.996
_diffrn_measured_fraction_theta_max 0.996
_diffrn_measurement_device_type 'Rigaku Saturn724 CCD'
_diffrn_measurement_method \w
_diffrn_radiation_monochromator multilayer
_diffrn_radiation_source 'rotating anode'
_diffrn_radiation_type MoK\a
_diffrn_radiation_wavelength 0.71075
_diffrn_reflns_av_R_equivalents 0.0398
_diffrn_reflns_av_sigmaI/netI 0.0366
_diffrn_reflns_limit_h_max 12
_diffrn_reflns_limit_h_min -13
_diffrn_reflns_limit_k_max 14
_diffrn_reflns_limit_k_min -14
_diffrn_reflns_limit_l_max 24
_diffrn_reflns_limit_l_min -24
_diffrn_reflns_number 25455
_diffrn_reflns_theta_full 27.89
_diffrn_reflns_theta_max 27.89
_diffrn_reflns_theta_min 2.23
_diffrn_standards_decay_% 0
_diffrn_standards_interval_count 0
_diffrn_standards_interval_time 0
_diffrn_standards_number 0
_exptl_absorpt_coefficient_mu 0.215
_exptl_absorpt_correction_T_max 0.9583
_exptl_absorpt_correction_T_min 0.9502
_exptl_absorpt_correction_type multi-scan
_exptl_absorpt_process_details CrystalClear
_exptl_crystal_colour colorless
_exptl_crystal_density_diffrn 1.262
_exptl_crystal_density_method 'not measured'
_exptl_crystal_description prism
_exptl_crystal_F_000 824
_exptl_crystal_size_max 0.24
_exptl_crystal_size_mid 0.22
_exptl_crystal_size_min 0.20
_refine_diff_density_max 0.198
_refine_diff_density_min -0.221
_refine_diff_density_rms 0.041
_refine_ls_abs_structure_details 'Flack H D (1983), Acta Cryst. A39, 876-881'
_refine_ls_abs_structure_Flack -0.01(4)
_refine_ls_extinction_method none
_refine_ls_goodness_of_fit_ref 1.004
_refine_ls_hydrogen_treatment mixed
_refine_ls_matrix_type full
_refine_ls_number_parameters 245
_refine_ls_number_reflns 4811
_refine_ls_number_restraints 0
_refine_ls_restrained_S_all 1.004
_refine_ls_R_factor_all 0.0313
_refine_ls_R_factor_gt 0.0275
_refine_ls_shift/su_max 0.001
_refine_ls_shift/su_mean 0.000
_refine_ls_structure_factor_coef Fsqd
_refine_ls_weighting_details 'calc w=1/[\s^2^(Fo^2^)+(0.0383P)^2^+0.0000P] where P=(Fo^2^+2Fc^2^)/3'
_refine_ls_weighting_scheme calc
_refine_ls_wR_factor_gt 0.0666
_refine_ls_wR_factor_ref 0.0674
_reflns_number_gt 4141
_reflns_number_total 4811
_reflns_threshold_expression >2sigma(I)
_cod_data_source_file jf302530u_si_002.cif
_cod_data_source_block shelxl
_cod_database_code 1508252

loop_
_symmetry_equiv_pos_as_xyz
'x, y, z'
'x+1/2, -y+1/2, -z'
'-x, y+1/2, -z+1/2'
'-x+1/2, -y, z+1/2'

loop_
_atom_site_label
_atom_site_type_symbol
_atom_site_fract_x
_atom_site_fract_y
_atom_site_fract_z
_atom_site_U_iso_or_equiv
_atom_site_adp_type
_atom_site_occupancy
_atom_site_symmetry_multiplicity
_atom_site_calc_flag
_atom_site_refinement_flags
Cl1 Cl 0.74732(3) 0.21903(3) 0.171532(18) 0.02984(8) Uani 1 1 d .
O1 O 0.09396(8) 0.20418(8) 0.09090(4) 0.01816(18) Uani 1 1 d .
O2 O 0.15152(10) 0.02873(9) 0.24308(5) 0.0283(2) Uani 1 1 d .
O3 O 0.40977(8) 0.19136(8) 0.19254(5) 0.01864(19) Uani 1 1 d .
O4 O 0.45917(10) 0.38996(9) 0.19343(5) 0.0276(2) Uani 1 1 d .
O5 O 0.63108(10) 0.36202(9) 0.30642(5) 0.0265(2) Uani 1 1 d .
C1 C 0.11356(12) 0.08919(11) 0.05188(7) 0.0162(3) Uani 1 1 d .
C2 C -0.00934(12) 0.07015(12) 0.00608(7) 0.0202(3) Uani 1 1 d .
H2 H -0.0211 0.1030 -0.0414 0.024 Uiso 1 1 calc R
C3 C -0.09958(13) 0.00220(12) 0.03944(7) 0.0212(3) Uani 1 1 d .
C4 C -0.04848(12) -0.04519(13) 0.11187(7) 0.0214(3) Uani 1 1 d .
H4A H -0.0553 -0.1340 0.1140 0.026 Uiso 1 1 calc R
H4B H -0.0997 -0.0103 0.1531 0.026 Uiso 1 1 calc R
C5 C 0.10063(13) -0.00410(11) 0.11403(7) 0.0166(2) Uani 1 1 d .
H5 H 0.1623 -0.0738 0.1056 0.020 Uiso 1 1 calc R
C6 C 0.14242(12) 0.06588(11) 0.18135(6) 0.0177(3) Uani 1 1 d .
C7 C 0.17275(12) 0.19407(12) 0.15598(6) 0.0177(3) Uani 1 1 d .
C8 C 0.31989(11) 0.20480(12) 0.13015(6) 0.0171(3) Uani 1 1 d .
H8 H 0.3336 0.2864 0.1084 0.021 Uiso 1 1 calc R
C9 C 0.35925(12) 0.11027(12) 0.07394(7) 0.0180(3) Uani 1 1 d .
H9A H 0.3712 0.0316 0.0985 0.022 Uiso 1 1 calc R
H9B H 0.4459 0.1328 0.0512 0.022 Uiso 1 1 calc R
C10 C 0.25045(12) 0.09880(10) 0.01398(6) 0.0166(2) Uani 1 1 d .
H10 H 0.2499 0.1774 -0.0126 0.020 Uiso 1 1 calc R
C11 C 0.27972(12) 0.00149(12) -0.04449(7) 0.0197(3) Uani 1 1 d .
H11 H 0.2120 0.0124 -0.0843 0.024 Uiso 1 1 calc R
C12 C 0.26803(14) -0.12887(12) -0.01843(7) 0.0259(3) Uani 1 1 d .
H12A H 0.2960 -0.1832 -0.0578 0.031 Uiso 1 1 calc R
H12B H 0.1747 -0.1459 -0.0051 0.031 Uiso 1 1 calc R
H12C H 0.3260 -0.1410 0.0242 0.031 Uiso 1 1 calc R
C13 C 0.41833(14) 0.02152(14) -0.07882(7) 0.0259(3) Uani 1 1 d .
H13A H 0.4881 -0.0048 -0.0446 0.031 Uiso 1 1 calc R
H13B H 0.4303 0.1072 -0.0896 0.031 Uiso 1 1 calc R
H13C H 0.4252 -0.0250 -0.1242 0.031 Uiso 1 1 calc R
C14 C -0.24080(14) -0.02335(13) 0.01520(8) 0.0291(3) Uani 1 1 d .
H14A H -0.2597 0.0211 -0.0299 0.035 Uiso 1 1 calc R
H14B H -0.3037 0.0020 0.0534 0.035 Uiso 1 1 calc R
H14C H -0.2512 -0.1098 0.0063 0.035 Uiso 1 1 calc R
C15 C 0.13270(13) 0.28905(13) 0.21109(7) 0.0252(3) Uani 1 1 d .
H15A H 0.1586 0.3686 0.1929 0.030 Uiso 1 1 calc R
H15B H 0.1783 0.2735 0.2576 0.030 Uiso 1 1 calc R
H15C H 0.0353 0.2866 0.2185 0.030 Uiso 1 1 calc R
C16 C 0.47331(12) 0.29013(12) 0.21716(6) 0.0183(2) Uani 1 1 d .
C17 C 0.56665(12) 0.25675(12) 0.28091(7) 0.0204(3) Uani 1 1 d .
C18 C 0.66991(13) 0.16285(12) 0.25443(7) 0.0215(3) Uani 1 1 d .
H18 H 0.6216 0.0863 0.2429 0.026 Uiso 1 1 calc R
C19 C 0.77887(16) 0.13637(14) 0.30930(9) 0.0372(4) Uani 1 1 d .
H19A H 0.8209 0.2119 0.3248 0.045 Uiso 1 1 calc R
H19B H 0.8467 0.0843 0.2869 0.045 Uiso 1 1 calc R
H19C H 0.7398 0.0958 0.3518 0.045 Uiso 1 1 calc R
C20 C 0.48351(15) 0.20749(15) 0.34442(7) 0.0315(3) Uani 1 1 d .
H20A H 0.5420 0.1942 0.3867 0.038 Uiso 1 1 calc R
H20B H 0.4420 0.1312 0.3300 0.038 Uiso 1 1 calc R
H20C H 0.4133 0.2655 0.3573 0.038 Uiso 1 1 calc R
H1 H 0.6604(19) 0.3968(17) 0.2701(11) 0.049(6) Uiso 1 1 d .

loop_
_atom_site_aniso_label
_atom_site_aniso_U_11
_atom_site_aniso_U_22
_atom_site_aniso_U_33
_atom_site_aniso_U_23
_atom_site_aniso_U_13
_atom_site_aniso_U_12
Cl1 0.02658(16) 0.03428(18) 0.02867(16) 0.00100(14) 0.00740(14) 0.00131(16)
O1 0.0200(4) 0.0154(4) 0.0191(4) -0.0007(3) -0.0033(3) 0.0028(4)
O2 0.0378(6) 0.0302(5) 0.0169(5) 0.0040(4) -0.0005(4) -0.0018(5)
O3 0.0189(4) 0.0185(4) 0.0185(4) -0.0016(3) -0.0041(3) -0.0036(4)
O4 0.0323(5) 0.0184(5) 0.0322(5) -0.0008(4) -0.0073(4) -0.0018(4)
O5 0.0321(5) 0.0238(5) 0.0235(5) -0.0069(4) -0.0038(4) -0.0094(4)
C1 0.0177(6) 0.0139(6) 0.0169(6) 0.0016(5) -0.0007(5) 0.0015(5)
C2 0.0200(6) 0.0221(7) 0.0185(6) 0.0002(5) -0.0052(5) 0.0041(6)
C3 0.0174(7) 0.0198(7) 0.0264(7) -0.0024(5) -0.0041(5) 0.0021(5)
C4 0.0177(6) 0.0210(7) 0.0255(7) 0.0009(5) -0.0010(5) -0.0031(5)
C5 0.0162(6) 0.0160(6) 0.0178(6) 0.0012(5) -0.0014(5) 0.0015(5)
C6 0.0138(6) 0.0207(6) 0.0186(6) 0.0005(5) 0.0011(5) 0.0019(5)
C7 0.0182(6) 0.0176(6) 0.0172(6) -0.0009(5) -0.0023(5) 0.0004(5)
C8 0.0171(6) 0.0182(6) 0.0160(5) 0.0014(5) -0.0032(4) -0.0021(5)
C9 0.0140(6) 0.0217(6) 0.0182(6) 0.0001(5) -0.0017(5) -0.0017(5)
C10 0.0171(6) 0.0162(5) 0.0164(5) 0.0020(4) -0.0020(5) -0.0009(5)
C11 0.0185(7) 0.0249(7) 0.0158(6) -0.0018(5) -0.0032(5) -0.0004(5)
C12 0.0289(7) 0.0224(7) 0.0262(7) -0.0057(5) 0.0011(6) -0.0001(6)
C13 0.0215(7) 0.0366(8) 0.0196(6) -0.0038(6) 0.0018(5) -0.0004(6)
C14 0.0185(7) 0.0325(7) 0.0362(7) -0.0030(6) -0.0066(6) -0.0025(6)
C15 0.0223(6) 0.0253(7) 0.0279(7) -0.0069(6) -0.0001(5) 0.0026(6)
C16 0.0178(6) 0.0174(6) 0.0197(6) -0.0057(5) 0.0023(5) -0.0024(5)
C17 0.0234(7) 0.0211(7) 0.0167(6) -0.0025(5) -0.0019(5) -0.0064(5)
C18 0.0239(7) 0.0212(7) 0.0193(6) 0.0015(5) -0.0012(5) -0.0040(5)
C19 0.0396(9) 0.0345(8) 0.0376(9) 0.0017(7) -0.0128(7) 0.0025(7)
C20 0.0338(8) 0.0422(9) 0.0184(6) -0.0006(6) 0.0018(6) -0.0084(7)

loop_
_atom_type_symbol
_atom_type_description
_atom_type_scat_dispersion_real
_atom_type_scat_dispersion_imag
_atom_type_scat_source
C C 0.0033 0.0016 'International Tables Vol C Tables 4.2.6.8 and 6.1.1.4'
H H 0.0000 0.0000 'International Tables Vol C Tables 4.2.6.8 and 6.1.1.4'
O O 0.0106 0.0060 'International Tables Vol C Tables 4.2.6.8 and 6.1.1.4'
Cl Cl 0.1484 0.1585 'International Tables Vol C Tables 4.2.6.8 and 6.1.1.4'

loop_
_geom_angle_atom_site_label_1
_geom_angle_atom_site_label_2
_geom_angle_atom_site_label_3
_geom_angle
C7 O1 C1 105.19(9)
C16 O3 C8 117.86(9)
C17 O5 H1 106.4(14)
O1 C1 C2 106.54(9)
O1 C1 C10 106.02(9)
C2 C1 C10 118.88(10)
O1 C1 C5 102.36(9)
C2 C1 C5 104.42(10)
C10 C1 C5 117.01(10)
C3 C2 C1 112.16(11)
C3 C2 H2 123.9
C1 C2 H2 123.9
C2 C3 C14 127.41(12)
C2 C3 C4 111.98(11)
C14 C3 C4 120.50(12)
C3 C4 C5 103.95(10)
C3 C4 H4A 111.0
C5 C4 H4A 111.0
C3 C4 H4B 111.0
C5 C4 H4B 111.0
H4A C4 H4B 109.0
C6 C5 C1 103.37(9)
C6 C5 C4 115.71(11)
C1 C5 C4 104.97(10)
C6 C5 H5 110.8
C1 C5 H5 110.8
C4 C5 H5 110.8
O2 C6 C5 127.34(12)
O2 C6 C7 126.06(12)
C5 C6 C7 106.60(10)
O1 C7 C15 110.82(10)
O1 C7 C6 102.58(9)
C15 C7 C6 113.31(10)
O1 C7 C8 105.03(9)
C15 C7 C8 113.59(10)
C6 C7 C8 110.64(10)
O3 C8 C9 107.48(9)
O3 C8 C7 109.55(9)
C9 C8 C7 113.45(10)
O3 C8 H8 108.8
C9 C8 H8 108.8
C7 C8 H8 108.8
C8 C9 C10 110.85(10)
C8 C9 H9A 109.5
C10 C9 H9A 109.5
C8 C9 H9B 109.5
C10 C9 H9B 109.5
H9A C9 H9B 108.1
C1 C10 C9 107.90(9)
C1 C10 C11 115.54(10)
C9 C10 C11 114.56(10)
C1 C10 H10 106.0
C9 C10 H10 106.0
C11 C10 H10 106.0
C12 C11 C13 109.51(11)
C12 C11 C10 115.57(10)
C13 C11 C10 110.55(10)
C12 C11 H11 106.9
C13 C11 H11 106.9
C10 C11 H11 106.9
C11 C12 H12A 109.5
C11 C12 H12B 109.5
H12A C12 H12B 109.5
C11 C12 H12C 109.5
H12A C12 H12C 109.5
H12B C12 H12C 109.5
C11 C13 H13A 109.5
C11 C13 H13B 109.5
H13A C13 H13B 109.5
C11 C13 H13C 109.5
H13A C13 H13C 109.5
H13B C13 H13C 109.5
C3 C14 H14A 109.5
C3 C14 H14B 109.5
H14A C14 H14B 109.5
C3 C14 H14C 109.5
H14A C14 H14C 109.5
H14B C14 H14C 109.5
C7 C15 H15A 109.5
C7 C15 H15B 109.5
H15A C15 H15B 109.5
C7 C15 H15C 109.5
H15A C15 H15C 109.5
H15B C15 H15C 109.5
O4 C16 O3 125.34(12)
O4 C16 C17 124.67(11)
O3 C16 C17 109.98(10)
O5 C17 C20 106.93(11)
O5 C17 C16 108.98(10)
C20 C17 C16 109.64(10)
O5 C17 C18 111.17(10)
C20 C17 C18 110.94(11)
C16 C17 C18 109.13(10)
C19 C18 C17 113.73(11)
C19 C18 Cl1 108.59(10)
C17 C18 Cl1 108.25(9)
C19 C18 H18 108.7
C17 C18 H18 108.7
Cl1 C18 H18 108.7
C18 C19 H19A 109.5
C18 C19 H19B 109.5
H19A C19 H19B 109.5
C18 C19 H19C 109.5
H19A C19 H19C 109.5
H19B C19 H19C 109.5
C17 C20 H20A 109.5
C17 C20 H20B 109.5
H20A C20 H20B 109.5
C17 C20 H20C 109.5
H20A C20 H20C 109.5
H20B C20 H20C 109.5

loop_
_geom_bond_atom_site_label_1
_geom_bond_atom_site_label_2
_geom_bond_distance
Cl1 C18 1.8127(13)
O1 C7 1.4307(14)
O1 C1 1.4772(14)
O2 C6 1.2063(14)
O3 C16 1.3449(15)
O3 C8 1.4586(14)
O4 C16 1.2000(16)
O5 C17 1.4138(15)
O5 H1 0.822(19)
C1 C2 1.4984(17)
C1 C10 1.5332(17)
C1 C5 1.5445(17)
C2 C3 1.3231(19)
C2 H2 0.9500
C3 C14 1.5017(18)
C3 C4 1.5144(18)
C4 C5 1.5541(18)
C4 H4A 0.9900
C4 H4B 0.9900
C5 C6 1.5154(17)
C5 H5 1.0000
C6 C7 1.5289(18)
C7 C15 1.5137(17)
C7 C8 1.5442(17)
C8 C9 1.5219(18)
C8 H8 1.0000
C9 C10 1.5475(16)
C9 H9A 0.9900
C9 H9B 0.9900
C10 C11 1.5492(17)
C10 H10 1.0000
C11 C12 1.5300(19)
C11 C13 1.5328(18)
C11 H11 1.0000
C12 H12A 0.9800
C12 H12B 0.9800
C12 H12C 0.9800
C13 H13A 0.9800
C13 H13B 0.9800
C13 H13C 0.9800
C14 H14A 0.9800
C14 H14B 0.9800
C14 H14C 0.9800
C15 H15A 0.9800
C15 H15B 0.9800
C15 H15C 0.9800
C16 C17 1.5371(17)
C17 C20 1.5286(18)
C17 C18 1.5432(18)
C18 C19 1.5075(19)
C18 H18 1.0000
C19 H19A 0.9800
C19 H19B 0.9800
C19 H19C 0.9800
C20 H20A 0.9800
C20 H20B 0.9800
C20 H20C 0.9800

loop_
_geom_hbond_atom_site_label_D
_geom_hbond_atom_site_label_H
_geom_hbond_atom_site_label_A
_geom_hbond_distance_DH
_geom_hbond_distance_HA
_geom_hbond_distance_DA
_geom_hbond_angle_DHA
_geom_hbond_site_symmetry_A
O5 H1 O2 0.822(19) 2.391(19) 2.9902(15) 130.4(17) 3_655

loop_
_geom_torsion_atom_site_label_1
_geom_torsion_atom_site_label_2
_geom_torsion_atom_site_label_3
_geom_torsion_atom_site_label_4
_geom_torsion
C7 O1 C1 C2 153.50(9)
C7 O1 C1 C10 -78.96(10)
C7 O1 C1 C5 44.17(11)
O1 C1 C2 C3 -94.77(13)
C10 C1 C2 C3 145.73(12)
C5 C1 C2 C3 13.10(14)
C1 C2 C3 C14 171.59(12)
C1 C2 C3 C4 -4.56(16)
C2 C3 C4 C5 -5.93(15)
C14 C3 C4 C5 177.62(11)
O1 C1 C5 C6 -26.51(11)
C2 C1 C5 C6 -137.44(10)
C10 C1 C5 C6 88.88(12)
O1 C1 C5 C4 95.17(10)
C2 C1 C5 C4 -15.76(13)
C10 C1 C5 C4 -149.44(11)
C3 C4 C5 C6 126.56(11)
C3 C4 C5 C1 13.33(13)
C1 C5 C6 O2 -177.83(12)
C4 C5 C6 O2 68.01(17)
C1 C5 C6 C7 1.61(12)
C4 C5 C6 C7 -112.55(11)
C1 O1 C7 C15 -164.08(10)
C1 O1 C7 C6 -42.84(10)
C1 O1 C7 C8 72.87(11)
O2 C6 C7 O1 -155.80(12)
C5 C6 C7 O1 24.75(11)
O2 C6 C7 C15 -36.28(17)
C5 C6 C7 C15 144.27(10)
O2 C6 C7 C8 92.61(14)
C5 C6 C7 C8 -86.84(11)
C16 O3 C8 C9 128.82(11)
C16 O3 C8 C7 -107.50(12)
O1 C7 C8 O3 -178.03(9)
C15 C7 C8 O3 60.72(13)
C6 C7 C8 O3 -68.02(12)
O1 C7 C8 C9 -57.93(13)
C15 C7 C8 C9 -179.18(11)
C6 C7 C8 C9 52.08(13)
O3 C8 C9 C10 167.30(9)
C7 C8 C9 C10 46.03(14)
O1 C1 C10 C9 63.62(11)
C2 C1 C10 C9 -176.61(11)
C5 C1 C10 C9 -49.72(13)
O1 C1 C10 C11 -166.71(9)
C2 C1 C10 C11 -46.93(15)
C5 C1 C10 C11 79.95(13)
C8 C9 C10 C1 -47.91(13)
C8 C9 C10 C11 -178.13(10)
C1 C10 C11 C12 -55.51(14)
C9 C10 C11 C12 70.85(14)
C1 C10 C11 C13 179.40(10)
C9 C10 C11 C13 -54.24(13)
C8 O3 C16 O4 2.44(17)
C8 O3 C16 C17 -177.95(9)
O4 C16 C17 O5 0.29(17)
O3 C16 C17 O5 -179.32(10)
O4 C16 C17 C20 117.01(14)
O3 C16 C17 C20 -62.60(13)
O4 C16 C17 C18 -121.29(13)
O3 C16 C17 C18 59.10(12)
O5 C17 C18 C19 51.60(15)
C20 C17 C18 C19 -67.26(14)
C16 C17 C18 C19 171.83(11)
O5 C17 C18 Cl1 -69.17(12)
C20 C17 C18 Cl1 171.97(9)
C16 C17 C18 Cl1 51.06(11)

loop_
_cod_related_entry_id
_cod_related_entry_database
_cod_related_entry_code
1 ChemSpider 30651969
